data_3500088
loop_
_publ_author_name
'Thierry Maris'

_publ_section_references
;
Dolomanov, O.V., Bourhis, L.J., Gildea, R.J, Howard, J.A.K. & Puschmann, H.
 (2009), J. Appl. Cryst. 42, 339-341.

Sheldrick, G.M. (2015). Acta Cryst. C71, 3-8.

Sheldrick, G.M. (2015). Acta Cryst. A71, 3-8.
;
_publ_section_title
;
 methyl bis(2,6,6-trimethylbicyclo[3.1.1]heptan-3-yl)borinate
;
_journal_name_full 'Personal communication to COD'
_journal_year 2020
_chemical_absolute_configuration ad
_chemical_formula_moiety 'C21 H37 B O'
_chemical_formula_sum 'C21 H37 B O'
_chemical_formula_weight 316.31
_chemical_name_systematic
;
 methyl bis(2,6,6-trimethylbicyclo[3.1.1]heptan-3-yl)borinate
;
_space_group_crystal_system orthorhombic
_space_group_IT_number 19
_space_group_name_Hall 'P 2ac 2ab'
_space_group_name_H-M_alt 'P 21 21 21'
_atom_sites_solution_hydrogens geom
_atom_sites_solution_primary dual
_audit_creation_date 2017-12-01
_audit_creation_method
;
Olex2 1.2
(compiled 2017.08.10 svn.r3458 for OlexSys, GUI svn.r5381)
;
_cell_angle_alpha 90
_cell_angle_beta 90
_cell_angle_gamma 90
_cell_formula_units_Z 4
_cell_length_a 8.6614(2)
_cell_length_b 9.6467(2)
_cell_length_c 23.5332(5)
_cell_measurement_reflns_used 9804
_cell_measurement_temperature 100
_cell_measurement_theta_max 60.609
_cell_measurement_theta_min 3.268
_cell_volume 1966.29(7)
_computing_cell_refinement
;
SAINT (2013) V8.38A; Integration Software for Single Crystal Data. 
Bruker AXS Inc., Madison, WI 53719-1173.'
;
_computing_data_collection
;
APEX 2 (2013) Bruker AXS Inc., Madison, WI 53719-1173.
;
_computing_data_reduction
;
SAINT (2013) V8.38A; Integration Software for Single Crystal Data. 
Bruker AXS Inc., Madison, WI 53719-1173.'
;
_computing_molecular_graphics 'Olex2 (Dolomanov et al., 2009)'
_computing_publication_material 'Olex2 (Dolomanov et al., 2009)'
_computing_structure_refinement 'XL (Sheldrick, 2008)'
_computing_structure_solution 'XT (Sheldrick, 2015)'
_diffrn_ambient_temperature 100
_diffrn_detector 'CMOS Area detector'
_diffrn_detector_area_resol_mean 10.24
_diffrn_detector_type 'Bruker Photon 100 CMOS Detector'
_diffrn_measured_fraction_theta_full 1.000
_diffrn_measured_fraction_theta_max 1.000
_diffrn_measurement_device 'k-geometry diffractometer'
_diffrn_measurement_device_type 'Bruker Venture Metaljet'
_diffrn_measurement_method '\w and \f scans'
_diffrn_radiation_collimation 'Focusing mirrors'
_diffrn_radiation_monochromator 'Helios MX Mirror Optics'
_diffrn_radiation_probe x-ray
_diffrn_radiation_type GaK\a
_diffrn_radiation_wavelength 1.34139
_diffrn_reflns_av_R_equivalents 0.0301
_diffrn_reflns_av_unetI/netI 0.0232
_diffrn_reflns_Laue_measured_fraction_full 1.000
_diffrn_reflns_Laue_measured_fraction_max 1.000
_diffrn_reflns_limit_h_max 11
_diffrn_reflns_limit_h_min -11
_diffrn_reflns_limit_k_max 12
_diffrn_reflns_limit_k_min -12
_diffrn_reflns_limit_l_max 29
_diffrn_reflns_limit_l_min -30
_diffrn_reflns_number 26546
_diffrn_reflns_point_group_measured_fraction_full 1.000
_diffrn_reflns_point_group_measured_fraction_max 0.999
_diffrn_reflns_theta_full 53.594
_diffrn_reflns_theta_max 60.593
_diffrn_reflns_theta_min 3.268
_diffrn_source 'Metal Jet'
_diffrn_source_target Ga
_diffrn_source_type 'Gallium Liquid Metal Jet Source'
_exptl_absorpt_coefficient_mu 0.293
_exptl_absorpt_correction_T_max 0.7519
_exptl_absorpt_correction_T_min 0.7060
_exptl_absorpt_correction_type multi-scan
_exptl_absorpt_process_details
;
SADABS-2016/2 (Bruker,2016/2) was used for absorption correction. 
wR2(int) was 0.1006 before and 0.0503 after correction. 
The Ratio of minimum to maximum transmission is 0.9390. 
The \l/2 correction factor is Not present.'
;
_exptl_crystal_colour 'clear light colourless'
_exptl_crystal_colour_lustre clear
_exptl_crystal_colour_modifier light
_exptl_crystal_colour_primary colourless
_exptl_crystal_density_diffrn 1.069
_exptl_crystal_description Block
_exptl_crystal_F_000 704
_exptl_crystal_size_max 0.23
_exptl_crystal_size_mid 0.11
_exptl_crystal_size_min 0.1
_exptl_special_details
;
X-ray crystallographic data for I were collected from a single crystal
sample, which was mounted on a loop fiber. Data were collected using
a Bruker Venture diffractometer equipped with a Photon 100 CMOS Detector,
a Helios MX optics and a Kappa goniometer. The crystal-to-detector distance 
was 4.0 cm, and the data collection was carried out in 1024 x 1024 pixel mode.
;
_geom_special_details
;
 All esds (except the esd in the dihedral angle between two l.s. planes)
 are estimated using the full covariance matrix.  The cell esds are taken
 into account individually in the estimation of esds in distances, angles
 and torsion angles; correlations between esds in cell parameters are only
 used when they are defined by crystal symmetry.  An approximate (isotropic)
 treatment of cell esds is used for estimating esds involving l.s. planes.
;
_refine_diff_density_max 0.309
_refine_diff_density_min -0.184
_refine_diff_density_rms 0.052
_refine_ls_abs_structure_details
;
 Flack x determined using 1857 quotients [(I+)-(I-)]/[(I+)+(I-)]
 (Parsons, Flack and Wagner, Acta Cryst. B69 (2013) 249-259).
;
_refine_ls_abs_structure_Flack 0.07(6)
_refine_ls_extinction_coef .
_refine_ls_extinction_method none
_refine_ls_goodness_of_fit_ref 1.075
_refine_ls_hydrogen_treatment constr
_refine_ls_matrix_type full
_refine_ls_number_parameters 215
_refine_ls_number_reflns 4506
_refine_ls_number_restraints 0
_refine_ls_restrained_S_all 1.075
_refine_ls_R_factor_all 0.0389
_refine_ls_R_factor_gt 0.0381
_refine_ls_shift/su_max 0.000
_refine_ls_shift/su_mean 0.000
_refine_ls_structure_factor_coef Fsqd
_refine_ls_weighting_details 'w=1/[\s^2^(Fo^2^)+(0.0677P)^2^+0.2276P] where P=(Fo^2^+2Fc^2^)/3'
_refine_ls_weighting_scheme calc
_refine_ls_wR_factor_gt 0.0986
_refine_ls_wR_factor_ref 0.0995
_reflns_Friedel_coverage 0.745
_reflns_Friedel_fraction_full 0.999
_reflns_Friedel_fraction_max 0.998
_reflns_number_gt 4385
_reflns_number_total 4506
_reflns_special_details
;
 Reflections were merged by SHELXL according to the crystal
 class for the calculation of statistics and refinement.
 
 _reflns_Friedel_fraction is defined as the number of unique
 Friedel pairs measured divided by the number that would be
 possible theoretically, ignoring centric projections and
 systematic absences.
;
_reflns_threshold_expression 'I > 2\s(I)'
_cod_data_source_file cambor.cif
_cod_data_source_block cambor
_cod_database_code 3500088

loop_
_space_group_symop_id
_space_group_symop_operation_xyz
1 'x, y, z'
2 '-x+1/2, -y, z+1/2'
3 '-x, y+1/2, -z+1/2'
4 'x+1/2, -y+1/2, -z'

loop_
_atom_site_label
_atom_site_type_symbol
_atom_site_fract_x
_atom_site_fract_y
_atom_site_fract_z
_atom_site_U_iso_or_equiv
_atom_site_adp_type
_atom_site_occupancy
_atom_site_site_symmetry_order
_atom_site_calc_flag
_atom_site_refinement_flags_posn
_atom_site_refinement_flags_adp
_atom_site_refinement_flags_occupancy
_atom_site_disorder_assembly
_atom_site_disorder_group
O1 O 0.33512(12) 0.81437(11) 0.36636(5) 0.0224(2) Uani 1 1 d . . . . .
B1 B 0.37579(18) 0.68040(16) 0.37737(7) 0.0183(3) Uani 1 1 d . . . . .
C1A C 0.29330(17) 0.59487(14) 0.42689(6) 0.0187(3) Uani 1 1 d . . . . .
H1A H 0.183133 0.616450 0.423450 0.022 Uiso 1 1 calc R . . . .
C1B C 0.51367(16) 0.62197(14) 0.34004(6) 0.0177(3) Uani 1 1 d . . . . .
H1B H 0.486693 0.526203 0.330325 0.021 Uiso 1 1 calc R . . . .
C1 C 0.21265(19) 0.88712(16) 0.39416(7) 0.0268(3) Uani 1 1 d . . . . .
H1C H 0.191567 0.971702 0.374123 0.040 Uiso 1 1 calc GR . . . .
H1D H 0.242556 0.908136 0.432488 0.040 Uiso 1 1 calc GR . . . .
H1E H 0.121635 0.830334 0.394544 0.040 Uiso 1 1 calc GR . . . .
C2A C 0.30443(17) 0.43369(14) 0.42221(6) 0.0192(3) Uani 1 1 d . . . . .
H2A H 0.399707 0.412902 0.401432 0.023 Uiso 1 1 calc R . . . .
C2B C 0.53983(17) 0.69965(14) 0.28259(6) 0.0186(3) Uani 1 1 d . . . . .
H2B H 0.490949 0.790776 0.286493 0.022 Uiso 1 1 calc R . . . .
C3A C 0.31857(17) 0.36465(14) 0.48048(6) 0.0205(3) Uani 1 1 d . . . . .
H3A H 0.313916 0.263163 0.479689 0.025 Uiso 1 1 calc R . . . .
C3B C 0.71122(17) 0.72603(15) 0.27119(6) 0.0210(3) Uani 1 1 d . . . . .
H3B H 0.733509 0.768103 0.234186 0.025 Uiso 1 1 calc R . . . .
C4A C 0.46514(18) 0.42464(16) 0.50936(6) 0.0249(3) Uani 1 1 d . . . . .
H4AA H 0.509162 0.365553 0.538512 0.030 Uiso 1 1 calc R . . . .
H4AB H 0.543411 0.457008 0.483036 0.030 Uiso 1 1 calc R . . . .
C4B C 0.7753(2) 0.80762(16) 0.32285(7) 0.0265(3) Uani 1 1 d . . . . .
H4BA H 0.867040 0.861812 0.314718 0.032 Uiso 1 1 calc R . . . .
H4BB H 0.698621 0.861983 0.342985 0.032 Uiso 1 1 calc R . . . .
C5A C 0.35766(18) 0.53986(15) 0.53229(6) 0.0233(3) Uani 1 1 d . . . . .
H5A H 0.382793 0.573480 0.570482 0.028 Uiso 1 1 calc R . . . .
C5B C 0.80823(17) 0.66389(15) 0.34955(6) 0.0212(3) Uani 1 1 d . . . . .
H5B H 0.902376 0.658295 0.372533 0.025 Uiso 1 1 calc R . . . .
C6A C 0.34318(18) 0.65251(14) 0.48687(6) 0.0227(3) Uani 1 1 d . . . . .
H6AA H 0.441673 0.699485 0.483102 0.027 Uiso 1 1 calc R . . . .
H6AB H 0.267783 0.720378 0.499317 0.027 Uiso 1 1 calc R . . . .
C6B C 0.66115(16) 0.61425(16) 0.37901(6) 0.0207(3) Uani 1 1 d . . . . .
H6BA H 0.643900 0.670344 0.412621 0.025 Uiso 1 1 calc R . . . .
H6BB H 0.675670 0.519159 0.391296 0.025 Uiso 1 1 calc R . . . .
C7A C 0.1709(2) 0.37585(16) 0.38689(7) 0.0276(3) Uani 1 1 d . . . . .
H7AA H 0.074956 0.394910 0.405750 0.041 Uiso 1 1 calc GR . . . .
H7AB H 0.183190 0.277495 0.382637 0.041 Uiso 1 1 calc GR . . . .
H7AC H 0.170787 0.418860 0.350097 0.041 Uiso 1 1 calc GR . . . .
C7B C 0.45916(18) 0.62681(16) 0.23321(6) 0.0257(3) Uani 1 1 d . . . . .
H7BA H 0.505012 0.537332 0.227373 0.038 Uiso 1 1 calc GR . . . .
H7BB H 0.470230 0.681420 0.199353 0.038 Uiso 1 1 calc GR . . . .
H7BC H 0.351534 0.615880 0.241866 0.038 Uiso 1 1 calc GR . . . .
C8A C 0.22280(18) 0.43333(15) 0.52948(6) 0.0225(3) Uani 1 1 d . . . . .
C8B C 0.82227(16) 0.60461(15) 0.28823(6) 0.0211(3) Uani 1 1 d . . . . .
C9B C 0.77934(19) 0.45296(16) 0.27861(7) 0.0250(3) Uani 1 1 d . . . . .
H9BA H 0.678779 0.435421 0.294181 0.038 Uiso 1 1 calc GR . . . .
H9BB H 0.853753 0.394428 0.297001 0.038 Uiso 1 1 calc GR . . . .
H9BC H 0.778491 0.433652 0.238591 0.038 Uiso 1 1 calc GR . . . .
C9A C 0.05925(18) 0.48685(16) 0.52070(7) 0.0279(3) Uani 1 1 d . . . . .
H9AA H 0.058508 0.553076 0.490250 0.042 Uiso 1 1 calc GR . . . .
H9AB H 0.023662 0.530417 0.554955 0.042 Uiso 1 1 calc GR . . . .
H9AC H -0.007601 0.410819 0.511347 0.042 Uiso 1 1 calc GR . . . .
C10B C 0.98344(19) 0.6281(2) 0.26304(7) 0.0330(4) Uani 1 1 d . . . . .
H10A H 0.979626 0.615561 0.222598 0.050 Uiso 1 1 calc GR . . . .
H10B H 1.054505 0.562720 0.279246 0.050 Uiso 1 1 calc GR . . . .
H10C H 1.017098 0.720600 0.271522 0.050 Uiso 1 1 calc GR . . . .
C10A C 0.2209(2) 0.33847(18) 0.58198(7) 0.0317(4) Uani 1 1 d . . . . .
H10D H 0.147491 0.265226 0.576306 0.048 Uiso 1 1 calc GR . . . .
H10E H 0.192370 0.391480 0.614859 0.048 Uiso 1 1 calc GR . . . .
H10F H 0.321773 0.299458 0.587539 0.048 Uiso 1 1 calc GR . . . .

loop_
_atom_site_aniso_label
_atom_site_aniso_U_11
_atom_site_aniso_U_22
_atom_site_aniso_U_33
_atom_site_aniso_U_23
_atom_site_aniso_U_13
_atom_site_aniso_U_12
O1 0.0232(5) 0.0185(5) 0.0255(5) 0.0006(4) 0.0036(4) 0.0044(4)
B1 0.0178(7) 0.0179(7) 0.0193(7) -0.0015(5) -0.0009(6) 0.0001(6)
C1A 0.0193(6) 0.0156(6) 0.0212(6) -0.0014(5) 0.0032(5) 0.0003(5)
C1B 0.0191(6) 0.0149(5) 0.0190(6) 0.0008(5) 0.0017(5) 0.0010(5)
C1 0.0249(7) 0.0213(7) 0.0342(8) -0.0001(6) 0.0039(6) 0.0070(6)
C2A 0.0229(7) 0.0160(6) 0.0186(6) -0.0017(5) 0.0037(5) -0.0002(5)
C2B 0.0212(6) 0.0175(6) 0.0170(6) 0.0005(5) -0.0009(5) 0.0011(5)
C3A 0.0239(7) 0.0167(6) 0.0209(6) -0.0003(5) 0.0043(5) 0.0011(5)
C3B 0.0241(7) 0.0198(6) 0.0191(6) 0.0034(5) 0.0003(5) -0.0037(5)
C4A 0.0225(7) 0.0290(7) 0.0232(7) 0.0034(6) 0.0002(6) -0.0002(6)
C4B 0.0305(8) 0.0201(7) 0.0289(7) 0.0003(6) -0.0054(6) -0.0075(6)
C5A 0.0271(7) 0.0246(7) 0.0181(6) -0.0029(5) 0.0031(5) -0.0062(6)
C5B 0.0202(6) 0.0226(7) 0.0209(6) 0.0003(5) -0.0031(5) -0.0028(5)
C6A 0.0277(7) 0.0184(6) 0.0218(7) -0.0044(5) 0.0063(5) -0.0043(5)
C6B 0.0213(6) 0.0242(7) 0.0167(6) 0.0031(5) 0.0002(5) 0.0031(6)
C7A 0.0374(8) 0.0221(7) 0.0234(7) -0.0021(6) -0.0028(6) -0.0053(6)
C7B 0.0269(7) 0.0283(7) 0.0219(7) -0.0029(6) -0.0060(6) 0.0003(6)
C8A 0.0267(7) 0.0197(6) 0.0211(6) -0.0025(5) 0.0058(6) -0.0035(6)
C8B 0.0185(6) 0.0247(7) 0.0200(6) 0.0024(5) 0.0024(5) -0.0015(5)
C9B 0.0252(7) 0.0234(7) 0.0266(7) -0.0043(6) 0.0031(6) 0.0029(6)
C9A 0.0250(7) 0.0222(7) 0.0364(8) -0.0043(6) 0.0122(6) -0.0033(6)
C10B 0.0220(7) 0.0451(9) 0.0319(8) 0.0080(8) 0.0068(6) -0.0017(7)
C10A 0.0444(9) 0.0272(8) 0.0235(7) 0.0014(6) 0.0097(7) -0.0080(7)

loop_
_atom_type_symbol
_atom_type_description
_atom_type_scat_dispersion_real
_atom_type_scat_dispersion_imag
_atom_type_scat_source
C C 0.0140 0.0070 'International Tables Vol C Tables 4.2.6.8 and 6.1.1.4'
H H 0.0000 0.0000 'International Tables Vol C Tables 4.2.6.8 and 6.1.1.4'
B B 0.0070 0.0030 'International Tables Vol C Tables 4.2.6.8 and 6.1.1.4'
O O 0.0390 0.0250 'International Tables Vol C Tables 4.2.6.8 and 6.1.1.4'

loop_
_geom_angle_atom_site_label_1
_geom_angle_atom_site_label_2
_geom_angle_atom_site_label_3
_geom_angle
_geom_angle_site_symmetry_1
_geom_angle_site_symmetry_3
B1 O1 C1 124.70(12) . .
O1 B1 C1A 120.84(13) . .
O1 B1 C1B 115.20(12) . .
C1B B1 C1A 123.89(12) . .
B1 C1A H1A 105.4 . .
C2A C1A B1 115.81(12) . .
C2A C1A H1A 105.4 . .
C2A C1A C6A 113.40(11) . .
C6A C1A B1 110.39(11) . .
C6A C1A H1A 105.4 . .
B1 C1B H1B 106.5 . .
C2B C1B B1 114.71(11) . .
C2B C1B H1B 106.5 . .
C2B C1B C6B 114.15(11) . .
C6B C1B B1 107.77(11) . .
C6B C1B H1B 106.5 . .
O1 C1 H1C 109.5 . .
O1 C1 H1D 109.5 . .
O1 C1 H1E 109.5 . .
H1C C1 H1D 109.5 . .
H1C C1 H1E 109.5 . .
H1D C1 H1E 109.5 . .
C1A C2A H2A 106.9 . .
C3A C2A C1A 112.04(11) . .
C3A C2A H2A 106.9 . .
C3A C2A C7A 112.90(12) . .
C7A C2A C1A 110.78(12) . .
C7A C2A H2A 106.9 . .
C1B C2B H2B 106.6 . .
C3B C2B C1B 111.85(11) . .
C3B C2B H2B 106.6 . .
C7B C2B C1B 111.81(12) . .
C7B C2B H2B 106.6 . .
C7B C2B C3B 112.77(12) . .
C2A C3A H3A 114.5 . .
C2A C3A C4A 107.20(11) . .
C2A C3A C8A 115.67(12) . .
C4A C3A H3A 114.5 . .
C4A C3A C8A 87.32(11) . .
C8A C3A H3A 114.5 . .
C2B C3B H3B 114.6 . .
C2B C3B C4B 107.12(12) . .
C2B C3B C8B 115.23(11) . .
C4B C3B H3B 114.6 . .
C4B C3B C8B 87.65(11) . .
C8B C3B H3B 114.6 . .
C3A C4A H4AA 114.3 . .
C3A C4A H4AB 114.3 . .
H4AA C4A H4AB 111.5 . .
C5A C4A C3A 85.89(11) . .
C5A C4A H4AA 114.3 . .
C5A C4A H4AB 114.3 . .
C3B C4B H4BA 114.3 . .
C3B C4B H4BB 114.3 . .
H4BA C4B H4BB 111.5 . .
C5B C4B C3B 85.96(10) . .
C5B C4B H4BA 114.3 . .
C5B C4B H4BB 114.3 . .
C4A C5A H5A 115.1 . .
C4A C5A C8A 87.85(11) . .
C6A C5A C4A 108.43(12) . .
C6A C5A H5A 115.1 . .
C6A C5A C8A 112.19(13) . .
C8A C5A H5A 115.1 . .
C4B C5B H5B 115.2 . .
C4B C5B C8B 88.12(11) . .
C6B C5B C4B 108.14(12) . .
C6B C5B H5B 115.2 . .
C6B C5B C8B 111.76(12) . .
C8B C5B H5B 115.2 . .
C1A C6A H6AA 108.9 . .
C1A C6A H6AB 108.9 . .
C5A C6A C1A 113.41(11) . .
C5A C6A H6AA 108.9 . .
C5A C6A H6AB 108.9 . .
H6AA C6A H6AB 107.7 . .
C1B C6B H6BA 108.9 . .
C1B C6B H6BB 108.9 . .
C5B C6B C1B 113.43(11) . .
C5B C6B H6BA 108.9 . .
C5B C6B H6BB 108.9 . .
H6BA C6B H6BB 107.7 . .
C2A C7A H7AA 109.5 . .
C2A C7A H7AB 109.5 . .
C2A C7A H7AC 109.5 . .
H7AA C7A H7AB 109.5 . .
H7AA C7A H7AC 109.5 . .
H7AB C7A H7AC 109.5 . .
C2B C7B H7BA 109.5 . .
C2B C7B H7BB 109.5 . .
C2B C7B H7BC 109.5 . .
H7BA C7B H7BB 109.5 . .
H7BA C7B H7BC 109.5 . .
H7BB C7B H7BC 109.5 . .
C5A C8A C3A 85.02(11) . .
C9A C8A C3A 122.42(13) . .
C9A C8A C5A 118.69(13) . .
C9A C8A C10A 107.53(14) . .
C10A C8A C3A 110.19(13) . .
C10A C8A C5A 111.50(13) . .
C5B C8B C3B 85.11(10) . .
C9B C8B C3B 121.92(12) . .
C9B C8B C5B 118.06(12) . .
C9B C8B C10B 107.81(13) . .
C10B C8B C3B 110.46(12) . .
C10B C8B C5B 112.03(13) . .
C8B C9B H9BA 109.5 . .
C8B C9B H9BB 109.5 . .
C8B C9B H9BC 109.5 . .
H9BA C9B H9BB 109.5 . .
H9BA C9B H9BC 109.5 . .
H9BB C9B H9BC 109.5 . .
C8A C9A H9AA 109.5 . .
C8A C9A H9AB 109.5 . .
C8A C9A H9AC 109.5 . .
H9AA C9A H9AB 109.5 . .
H9AA C9A H9AC 109.5 . .
H9AB C9A H9AC 109.5 . .
C8B C10B H10A 109.5 . .
C8B C10B H10B 109.5 . .
C8B C10B H10C 109.5 . .
H10A C10B H10B 109.5 . .
H10A C10B H10C 109.5 . .
H10B C10B H10C 109.5 . .
C8A C10A H10D 109.5 . .
C8A C10A H10E 109.5 . .
C8A C10A H10F 109.5 . .
H10D C10A H10E 109.5 . .
H10D C10A H10F 109.5 . .
H10E C10A H10F 109.5 . .

loop_
_geom_bond_atom_site_label_1
_geom_bond_atom_site_label_2
_geom_bond_distance
_geom_bond_site_symmetry_2
O1 B1 1.3644(19) .
O1 C1 1.4303(18) .
B1 C1A 1.597(2) .
B1 C1B 1.586(2) .
C1A H1A 0.9800 .
C1A C2A 1.5618(18) .
C1A C6A 1.5774(19) .
C1B H1B 0.9800 .
C1B C2B 1.5624(18) .
C1B C6B 1.5742(19) .
C1 H1C 0.9600 .
C1 H1D 0.9600 .
C1 H1E 0.9600 .
C2A H2A 0.9800 .
C2A C3A 1.5295(19) .
C2A C7A 1.530(2) .
C2B H2B 0.9800 .
C2B C3B 1.530(2) .
C2B C7B 1.5272(19) .
C3A H3A 0.9800 .
C3A C4A 1.552(2) .
C3A C8A 1.5673(19) .
C3B H3B 0.9800 .
C3B C4B 1.551(2) .
C3B C8B 1.568(2) .
C4A H4AA 0.9700 .
C4A H4AB 0.9700 .
C4A C5A 1.547(2) .
C4B H4BA 0.9700 .
C4B H4BB 0.9700 .
C4B C5B 1.549(2) .
C5A H5A 0.9800 .
C5A C6A 1.529(2) .
C5A C8A 1.557(2) .
C5B H5B 0.9800 .
C5B C6B 1.5273(19) .
C5B C8B 1.557(2) .
C6A H6AA 0.9700 .
C6A H6AB 0.9700 .
C6B H6BA 0.9700 .
C6B H6BB 0.9700 .
C7A H7AA 0.9600 .
C7A H7AB 0.9600 .
C7A H7AC 0.9600 .
C7B H7BA 0.9600 .
C7B H7BB 0.9600 .
C7B H7BC 0.9600 .
C8A C9A 1.522(2) .
C8A C10A 1.538(2) .
C8B C9B 1.526(2) .
C8B C10B 1.533(2) .
C9B H9BA 0.9600 .
C9B H9BB 0.9600 .
C9B H9BC 0.9600 .
C9A H9AA 0.9600 .
C9A H9AB 0.9600 .
C9A H9AC 0.9600 .
C10B H10A 0.9600 .
C10B H10B 0.9600 .
C10B H10C 0.9600 .
C10A H10D 0.9600 .
C10A H10E 0.9600 .
C10A H10F 0.9600 .

_cod_database_fobs_code 3500088
